data_7708353
loop_
_publ_author_name
'Kelly, John A.'
'Gram\"uller, Johannes'
'Gschwind, Ruth M.'
'Wolf, Robert'

_publ_section_title
;
 Low-oxidation state cobalt--magnesium complexes: ion-pairing and
 reactivity
;
_journal_name_full 'Dalton Transactions'
_journal_paper_doi 10.1039/D1DT02621F
_journal_year 2021
_chemical_formula_moiety 'C43 H63 Co Mg N2 P2'
_chemical_formula_sum 'C43 H63 Co Mg N2 P2'
_chemical_formula_weight 753.13
_space_group_crystal_system orthorhombic
_space_group_IT_number 62
_space_group_name_Hall '-P 2ac 2n'
_space_group_name_H-M_alt 'P n m a'
_atom_sites_solution_hydrogens mixed
_atom_sites_solution_primary dual
_audit_creation_date 2020-07-27
_audit_creation_method
;
Olex2 1.3
(compiled 2020.07.16 svn.r6f6c53a7 for OlexSys, GUI svn.r6139)
;
_audit_update_record
;
2021-01-08 deposited with the CCDC.	2021-08-10 downloaded from the CCDC.
;
_cell_angle_alpha 90
_cell_angle_beta 90
_cell_angle_gamma 90
_cell_formula_units_Z 4
_cell_length_a 16.8079(4)
_cell_length_b 20.4351(4)
_cell_length_c 11.6370(3)
_cell_measurement_reflns_used 11917
_cell_measurement_temperature 123.01(10)
_cell_measurement_theta_max 73.8070
_cell_measurement_theta_min 4.5740
_cell_volume 3996.97(16)
_computing_cell_refinement 'CrysAlisPro 1.171.40.14a (Rigaku OD, 2018)'
_computing_data_collection 'CrysAlisPro 1.171.40.14a (Rigaku OD, 2018)'
_computing_data_reduction 'CrysAlisPro 1.171.40.14a (Rigaku OD, 2018)'
_computing_molecular_graphics 'Olex2 1.3 (Dolomanov et al., 2009)'
_computing_publication_material 'Olex2 1.3 (Dolomanov et al., 2009)'
_computing_structure_refinement 'SHELXL 2016/6 (Sheldrick, 2015)'
_computing_structure_solution 'SHELXT 2014/5 (Sheldrick, 2014)'
_diffrn_ambient_environment N~2~
_diffrn_ambient_temperature 123.01(10)
_diffrn_detector 'CCD plate'
_diffrn_detector_area_resol_mean 5.1773
_diffrn_detector_type Atlas
_diffrn_measured_fraction_theta_full 1.000
_diffrn_measured_fraction_theta_max 0.982
_diffrn_measurement_details
;
List of Runs (angles in degrees, time in seconds):

  # Type    Start    End  Width  t~exp~   \w     \q     \k     \f   Frames
#--------------------------------------------------------------------------
  1  \w   -117.00 -18.00   1.00    7.45    --  -42.10 -37.00 120.00   99
  2  \w     18.00 117.00   1.00    7.45    --   42.10  37.00  30.00   99
  3  \w      2.00  98.00   1.00    7.45    --   42.10-125.00 -90.00   96
  4  \w     30.00  69.00   1.00   29.78    --  106.40 -30.00  30.00   39
  5  \w     33.00 121.00   1.00   29.78    --  106.40-125.00 -90.00   88
  6  \w     33.00  77.00   1.00   29.78    --  106.40 -45.00  60.00   44
  7  \w     33.00 121.00   1.00   29.78    --  106.40-125.00-180.00   88
  8  \w     30.00  69.00   1.00   29.78    --  106.40 -30.00   0.00   39
  9  \w     30.00  69.00   1.00   29.78    --  106.40 -30.00-180.00   39
 10  \w     30.00  69.00   1.00   29.78    --  106.40 -30.00 150.00   39
 11  \w     30.00  69.00   1.00   29.78    --  106.40 -30.00 -60.00   39
 12  \w   -114.00 -60.00   1.00    7.45    --  -42.10-147.00-162.00   54
 13  \w   -114.00 -35.00   1.00    7.45    --  -42.10 -57.00  60.00   79
 14  \w   -114.00 -14.00   1.00    7.45    --  -42.10 -57.00-120.00  100
;
_diffrn_measurement_device 'four-circle diffractometer'
_diffrn_measurement_device_type 'SuperNova, Single source at offset/far, Atlas'
_diffrn_measurement_method '\w scans'
_diffrn_orient_matrix_type 'CrysAlisPro convention (1999,Acta A55,543-557)'
_diffrn_orient_matrix_UB_11 -0.0567456000
_diffrn_orient_matrix_UB_12 -0.0555146000
_diffrn_orient_matrix_UB_13 0.0361407000
_diffrn_orient_matrix_UB_21 0.0657787000
_diffrn_orient_matrix_UB_22 -0.0506316000
_diffrn_orient_matrix_UB_23 -0.0242675000
_diffrn_orient_matrix_UB_31 0.0292305000
_diffrn_orient_matrix_UB_32 0.0062702000
_diffrn_orient_matrix_UB_33 0.1250028000
_diffrn_radiation_monochromator mirror
_diffrn_radiation_probe x-ray
_diffrn_radiation_type 'Cu K\a'
_diffrn_radiation_wavelength 1.54184
_diffrn_reflns_av_R_equivalents 0.0355
_diffrn_reflns_av_unetI/netI 0.0228
_diffrn_reflns_Laue_measured_fraction_full 1.000
_diffrn_reflns_Laue_measured_fraction_max 0.982
_diffrn_reflns_limit_h_max 20
_diffrn_reflns_limit_h_min -18
_diffrn_reflns_limit_k_max 25
_diffrn_reflns_limit_k_min -24
_diffrn_reflns_limit_l_max 14
_diffrn_reflns_limit_l_min -10
_diffrn_reflns_number 20188
_diffrn_reflns_point_group_measured_fraction_full 1.000
_diffrn_reflns_point_group_measured_fraction_max 0.982
_diffrn_reflns_theta_full 67.684
_diffrn_reflns_theta_max 73.748
_diffrn_reflns_theta_min 4.327
_diffrn_source 'micro-focus sealed X-ray tube'
_diffrn_source_type 'SuperNova (Cu) X-ray Source'
_exptl_absorpt_coefficient_mu 4.506
_exptl_absorpt_correction_T_max 1.000
_exptl_absorpt_correction_T_min 0.444
_exptl_absorpt_correction_type gaussian
_exptl_absorpt_process_details
;
CrysAlisPro 1.171.40.14a (Rigaku Oxford Diffraction, 2018)
Numerical absorption correction based on gaussian integration over
			a multifaceted crystal model
Empirical absorption correction using spherical harmonics,
 implemented in SCALE3 ABSPACK scaling algorithm.
;
_exptl_crystal_colour 'yellowish green'
_exptl_crystal_colour_modifier yellowish
_exptl_crystal_colour_primary green
_exptl_crystal_density_diffrn 1.252
_exptl_crystal_description block
_exptl_crystal_F_000 1616
_exptl_crystal_size_max 0.493
_exptl_crystal_size_mid 0.311
_exptl_crystal_size_min 0.118
_refine_diff_density_max 1.389
_refine_diff_density_min -0.551
_refine_diff_density_rms 0.070
_refine_ls_extinction_method none
_refine_ls_goodness_of_fit_ref 1.100
_refine_ls_hydrogen_treatment mixed
_refine_ls_matrix_type full
_refine_ls_number_parameters 239
_refine_ls_number_reflns 4086
_refine_ls_number_restraints 0
_refine_ls_restrained_S_all 1.100
_refine_ls_R_factor_all 0.0577
_refine_ls_R_factor_gt 0.0558
_refine_ls_shift/su_max 0.001
_refine_ls_shift/su_mean 0.000
_refine_ls_structure_factor_coef Fsqd
_refine_ls_weighting_details 'w=1/[\s^2^(Fo^2^)+(0.0547P)^2^+7.6195P] where P=(Fo^2^+2Fc^2^)/3'
_refine_ls_weighting_scheme calc
_refine_ls_wR_factor_gt 0.1371
_refine_ls_wR_factor_ref 0.1384
_reflns_Friedel_coverage 0.000
_reflns_number_gt 3936
_reflns_number_total 4086
_reflns_threshold_expression 'I > 2\s(I)'
_cod_data_source_file d1dt02621f2.cif
_cod_data_source_block 2m2m2m
_cod_database_code 7708353
_shelx_shelxl_version_number 2016/6
_chemical_oxdiff_formula 'C H Co N P Mg'
_shelx_space_group_comment
;
The symmetry employed for this shelxl refinement is uniquely defined
by the following loop, which should always be used as a source of
symmetry information in preference to the above space-group names.
They are only intended as comments.
;
_reflns_odcompleteness_completeness 99.93
_reflns_odcompleteness_iscentric 1
_reflns_odcompleteness_theta 66.97
_olex2_refinement_description
;
1. Fixed Uiso
 At 1.2 times of:
  All C(H) groups, All C(H,H) groups
 At 1.5 times of:
  All C(H,H,H) groups
2.a Ternary CH refined with riding coordinates:
 C20(H20)
2.b Secondary CH2 refined with riding coordinates:
 C10(H10A,H10B), C12(H12A,H12B), C19(H19A,H19B), C22(H22A,H22B)
2.c Aromatic/amide H refined with riding coordinates:
 C1(H1), C6(H6), C8(H8), C7(H7)
2.d Idealised Me refined as rotating group:
 C16(H16A,H16B,H16C), C18(H18A,H18B,H18C), C17(H17A,H17B,H17C), C3(H3A,H3B,
 H3C), C11(H11A,H11B,H11C), C13(H13A,H13B,H13C)
;
_olex2_submission_special_instructions 'No special instructions were received'
_oxdiff_exptl_absorpt_empirical_details
;
Empirical correction (ABSPACK) includes:
- Absorption correction using spherical harmonics
- Frame scaling
;
_oxdiff_exptl_absorpt_empirical_full_max 2.438
_oxdiff_exptl_absorpt_empirical_full_min 0.615

loop_
_space_group_symop_operation_xyz
'x, y, z'
'-x+1/2, -y, z+1/2'
'-x, y+1/2, -z'
'x+1/2, -y+1/2, -z+1/2'
'-x, -y, -z'
'x-1/2, y, -z-1/2'
'x, -y-1/2, z'
'-x-1/2, y-1/2, z-1/2'

loop_
_atom_site_label
_atom_site_type_symbol
_atom_site_fract_x
_atom_site_fract_y
_atom_site_fract_z
_atom_site_U_iso_or_equiv
_atom_site_adp_type
_atom_site_occupancy
_atom_site_site_symmetry_order
_atom_site_calc_flag
_atom_site_refinement_flags_posn
_atom_site_refinement_flags_adp
_atom_site_refinement_flags_occupancy
_atom_site_disorder_assembly
_atom_site_disorder_group
Co1 Co 0.70264(4) 0.750000 0.63768(5) 0.01865(17) Uani 1 2 d S T P . .
P1 P 0.59616(6) 0.750000 0.51260(8) 0.0206(2) Uani 1 2 d S T P . .
P2 P 0.58804(6) 0.750000 0.74493(9) 0.0220(2) Uani 1 2 d S T P . .
Mg1 Mg 0.73642(8) 0.750000 0.41294(11) 0.0222(3) Uani 1 2 d S T P . .
N1 N 0.76432(16) 0.67679(11) 0.2975(2) 0.0266(5) Uani 1 1 d . . . . .
C4 C 0.7335(2) 0.61125(13) 0.3091(2) 0.0281(6) Uani 1 1 d . . . . .
C14 C 0.59950(16) 0.69242(13) 0.6304(2) 0.0203(5) Uani 1 1 d . . . . .
C15 C 0.58042(16) 0.61921(13) 0.6352(2) 0.0226(6) Uani 1 1 d . . . . .
C5 C 0.7810(2) 0.56089(15) 0.3555(3) 0.0319(7) Uani 1 1 d . . . . .
C16 C 0.64581(18) 0.57385(14) 0.5901(3) 0.0289(6) Uani 1 1 d . . . . .
H16A H 0.662157 0.588124 0.515100 0.043 Uiso 1 1 calc R U . . .
H16B H 0.625762 0.529943 0.585429 0.043 Uiso 1 1 calc R U . . .
H16C H 0.690513 0.575043 0.641365 0.043 Uiso 1 1 calc R U . . .
C9 C 0.6554(2) 0.59904(15) 0.2736(3) 0.0354(7) Uani 1 1 d . . . . .
C1 C 0.8366(3) 0.750000 0.1722(4) 0.0369(11) Uani 1 2 d S T P . .
H1 H 0.877589 0.749999 0.118498 0.044 Uiso 1 2 calc R U P . .
C2 C 0.8104(2) 0.68795(15) 0.2065(3) 0.0323(7) Uani 1 1 d . . . . .
C10 C 0.8663(2) 0.57199(16) 0.3924(3) 0.0391(8) Uani 1 1 d . . . . .
H10A H 0.874810 0.618700 0.400606 0.047 Uiso 1 1 calc R U . . .
H10B H 0.901051 0.556690 0.331527 0.047 Uiso 1 1 calc R U . . .
C18 C 0.5602(2) 0.59975(14) 0.7588(3) 0.0346(7) Uani 1 1 d . . . . .
H18A H 0.603776 0.610968 0.808344 0.052 Uiso 1 1 calc R U . . .
H18B H 0.550916 0.553441 0.762367 0.052 Uiso 1 1 calc R U . . .
H18C H 0.513259 0.622623 0.783116 0.052 Uiso 1 1 calc R U . . .
C17 C 0.50664(19) 0.60846(15) 0.5601(3) 0.0362(7) Uani 1 1 d . . . . .
H17A H 0.464033 0.635684 0.587130 0.054 Uiso 1 1 calc R U . . .
H17B H 0.490824 0.563377 0.564150 0.054 Uiso 1 1 calc R U . . .
H17C H 0.518864 0.619579 0.481886 0.054 Uiso 1 1 calc R U . . .
C20 C 0.7679(2) 0.81638(16) 0.7261(3) 0.0397(8) Uani 1 1 d . . . . .
H20 H 0.738444 0.855856 0.747915 0.048 Uiso 1 1 calc R U . . .
C6 C 0.7480(2) 0.49838(15) 0.3632(3) 0.0382(8) Uani 1 1 d . . . . .
H6 H 0.778499 0.464485 0.393383 0.046 Uiso 1 1 calc R U . . .
C8 C 0.6256(2) 0.53572(16) 0.2835(3) 0.0431(8) Uani 1 1 d . . . . .
H8 H 0.573725 0.526904 0.260278 0.052 Uiso 1 1 calc R U . . .
C7 C 0.6720(2) 0.48573(16) 0.3275(3) 0.0435(9) Uani 1 1 d . . . . .
H7 H 0.651592 0.443546 0.332857 0.052 Uiso 1 1 calc R U . . .
C3 C 0.8347(3) 0.63189(17) 0.1280(3) 0.0454(9) Uani 1 1 d . . . . .
H3A H 0.868868 0.602442 0.169087 0.068 Uiso 1 1 calc R U . . .
H3B H 0.862390 0.648987 0.062410 0.068 Uiso 1 1 calc R U . . .
H3C H 0.788007 0.608855 0.102898 0.068 Uiso 1 1 calc R U . . .
C12 C 0.6026(3) 0.65162(18) 0.2212(3) 0.0490(9) Uani 1 1 d . . . . .
H12A H 0.547840 0.642380 0.242148 0.059 Uiso 1 1 calc R U . . .
H12B H 0.616624 0.693376 0.255216 0.059 Uiso 1 1 calc R U . . .
C21 C 0.79443(18) 0.81606(18) 0.6112(4) 0.0435(9) Uani 1 1 d . . . . .
C11 C 0.8907(3) 0.5386(2) 0.5041(4) 0.0545(10) Uani 1 1 d . . . . .
H11A H 0.888511 0.492023 0.494374 0.082 Uiso 1 1 calc R U . . .
H11B H 0.855046 0.551493 0.564413 0.082 Uiso 1 1 calc R U . . .
H11C H 0.943961 0.551400 0.523730 0.082 Uiso 1 1 calc R U . . .
C19 C 0.8126(3) 0.7846(2) 0.8240(4) 0.0735(16) Uani 1 1 d . . . . .
H19A H 0.867371 0.799588 0.821791 0.088 Uiso 1 1 calc R U . . .
H19B H 0.789701 0.799590 0.895829 0.088 Uiso 1 1 calc R U . . .
C22 C 0.8731(2) 0.7842(2) 0.5787(5) 0.0746(17) Uani 1 1 d . . . . .
H22A H 0.888044 0.799268 0.502641 0.090 Uiso 1 1 calc R U . . .
H22B H 0.913640 0.799269 0.631886 0.090 Uiso 1 1 calc R U . . .
C13 C 0.6069(4) 0.6581(3) 0.0952(4) 0.091(2) Uani 1 1 d . . . . .
H13A H 0.596377 0.616470 0.060187 0.136 Uiso 1 1 calc R U . . .
H13B H 0.659099 0.672728 0.073653 0.136 Uiso 1 1 calc R U . . .
H13C H 0.568091 0.689370 0.069727 0.136 Uiso 1 1 calc R U . . .
H21 H 0.777(2) 0.8525(19) 0.562(3) 0.040(10) Uiso 1 1 d . . . . .

loop_
_atom_site_aniso_label
_atom_site_aniso_U_11
_atom_site_aniso_U_22
_atom_site_aniso_U_33
_atom_site_aniso_U_23
_atom_site_aniso_U_13
_atom_site_aniso_U_12
Co1 0.0207(3) 0.0182(3) 0.0170(3) 0.000 0.0017(2) 0.000
P1 0.0235(5) 0.0195(4) 0.0186(5) 0.000 -0.0005(4) 0.000
P2 0.0282(5) 0.0186(4) 0.0192(5) 0.000 0.0063(4) 0.000
Mg1 0.0303(7) 0.0176(6) 0.0186(6) 0.000 0.0076(5) 0.000
N1 0.0416(14) 0.0185(11) 0.0198(11) -0.0011(9) 0.0103(10) 0.0022(10)
C4 0.0463(18) 0.0191(13) 0.0188(13) -0.0045(10) 0.0093(13) 0.0028(12)
C14 0.0219(13) 0.0197(13) 0.0193(13) 0.0011(10) 0.0006(10) 0.0010(10)
C15 0.0237(13) 0.0170(12) 0.0271(15) 0.0010(10) 0.0041(11) -0.0025(10)
C5 0.0479(19) 0.0231(14) 0.0246(15) -0.0016(11) 0.0140(13) 0.0057(13)
C16 0.0303(15) 0.0207(13) 0.0357(16) 0.0001(12) 0.0044(13) 0.0015(11)
C9 0.052(2) 0.0284(15) 0.0258(16) -0.0074(12) 0.0013(14) 0.0006(14)
C1 0.049(3) 0.032(2) 0.029(2) 0.000 0.021(2) 0.000
C2 0.0471(18) 0.0254(14) 0.0243(15) -0.0007(12) 0.0114(13) 0.0065(13)
C10 0.049(2) 0.0312(16) 0.0374(18) 0.0011(14) 0.0104(16) 0.0111(15)
C18 0.0479(19) 0.0199(13) 0.0360(17) 0.0046(12) 0.0130(15) -0.0025(13)
C17 0.0281(15) 0.0280(15) 0.053(2) 0.0007(14) -0.0023(15) -0.0067(12)
C20 0.0360(17) 0.0262(14) 0.057(2) -0.0045(15) -0.0208(17) -0.0034(13)
C6 0.057(2) 0.0208(14) 0.0369(18) 0.0003(12) 0.0173(16) 0.0064(14)
C8 0.056(2) 0.0332(17) 0.0405(19) -0.0135(15) 0.0048(17) -0.0082(15)
C7 0.064(2) 0.0213(15) 0.045(2) -0.0082(14) 0.0211(18) -0.0045(15)
C3 0.074(3) 0.0315(17) 0.0306(17) -0.0014(13) 0.0259(18) 0.0080(17)
C12 0.066(3) 0.0368(18) 0.044(2) -0.0087(16) -0.0116(19) 0.0087(18)
C21 0.0204(15) 0.0326(17) 0.077(3) 0.0213(19) 0.0014(16) -0.0044(13)
C11 0.067(3) 0.046(2) 0.050(2) 0.0060(18) 0.004(2) 0.022(2)
C19 0.091(3) 0.057(3) 0.072(3) -0.027(2) -0.062(3) 0.021(2)
C22 0.0230(17) 0.054(2) 0.146(5) 0.049(3) 0.025(2) 0.0071(17)
C13 0.158(6) 0.055(3) 0.059(3) -0.001(2) -0.022(4) 0.028(3)

loop_
_atom_type_symbol
_atom_type_description
_atom_type_scat_dispersion_real
_atom_type_scat_dispersion_imag
_atom_type_scat_source
C C 0.0181 0.0091 'International Tables Vol C Tables 4.2.6.8 and 6.1.1.4'
H H 0.0000 0.0000 'International Tables Vol C Tables 4.2.6.8 and 6.1.1.4'
Co Co -2.3653 3.6143 'International Tables Vol C Tables 4.2.6.8 and 6.1.1.4'
Mg Mg 0.1719 0.1771 'International Tables Vol C Tables 4.2.6.8 and 6.1.1.4'
N N 0.0311 0.0180 'International Tables Vol C Tables 4.2.6.8 and 6.1.1.4'
P P 0.2955 0.4335 'International Tables Vol C Tables 4.2.6.8 and 6.1.1.4'

loop_
_exptl_crystal_face_index_h
_exptl_crystal_face_index_k
_exptl_crystal_face_index_l
_exptl_crystal_face_perp_dist
-1 3 -7 0.1494
-3 -9 5 0.1341
6 8 4 0.1789
5 11 -2 0.1606
-3 -10 5 0.1393
9 -7 -1 0.0246
-9 7 0 0.0798
-6 7 5 0.1161
2 -5 -7 0.1319
0 13 -2 0.1275

loop_
_geom_angle_atom_site_label_1
_geom_angle_atom_site_label_2
_geom_angle_atom_site_label_3
_geom_angle
_geom_angle_site_symmetry_1
_geom_angle_site_symmetry_3
_geom_angle_publ_flag
P1 Co1 Mg1 63.13(4) . . ?
P1 Co1 Mg1 63.13(4) . 7_575 ?
P2 Co1 P1 72.07(4) . . ?
P2 Co1 Mg1 135.19(5) . . ?
P2 Co1 Mg1 135.19(5) . 7_575 ?
Mg1 Co1 Mg1 0.000(12) . 7_575 ?
C14 Co1 P1 48.17(7) . . ?
C14 Co1 P1 48.17(7) 7_575 . ?
C14 Co1 P2 47.79(7) 7_575 . ?
C14 Co1 P2 47.79(7) . . ?
C14 Co1 Mg1 97.81(8) 7_575 . ?
C14 Co1 Mg1 97.81(8) . 7_575 ?
C14 Co1 Mg1 97.81(8) . . ?
C14 Co1 Mg1 97.81(8) 7_575 7_575 ?
C14 Co1 C14 68.27(14) 7_575 . ?
C20 Co1 P1 137.79(9) 7_575 . ?
C20 Co1 P1 137.79(9) . . ?
C20 Co1 P2 100.27(12) . . ?
C20 Co1 P2 100.27(12) 7_575 . ?
C20 Co1 Mg1 112.43(12) . . ?
C20 Co1 Mg1 112.43(12) 7_575 7_575 ?
C20 Co1 Mg1 112.43(12) . 7_575 ?
C20 Co1 Mg1 112.43(12) 7_575 . ?
C20 Co1 C14 95.31(12) 7_575 . ?
C20 Co1 C14 147.58(14) 7_575 7_575 ?
C20 Co1 C14 95.30(12) . 7_575 ?
C20 Co1 C14 147.58(14) . . ?
C20 Co1 C20 84.10(19) 7_575 . ?
C20 Co1 C21 40.20(16) 7_575 7_575 ?
C20 Co1 C21 96.23(14) . 7_575 ?
C20 Co1 C21 96.23(14) 7_575 . ?
C20 Co1 C21 40.20(16) . . ?
C21 Co1 P1 118.93(11) 7_575 . ?
C21 Co1 P1 118.93(11) . . ?
C21 Co1 P2 134.86(12) . . ?
C21 Co1 P2 134.86(12) 7_575 . ?
C21 Co1 Mg1 72.36(13) . . ?
C21 Co1 Mg1 72.36(13) 7_575 . ?
C21 Co1 Mg1 72.36(13) . 7_575 ?
C21 Co1 Mg1 72.36(13) 7_575 7_575 ?
C21 Co1 C14 104.12(12) 7_575 . ?
C21 Co1 C14 104.12(12) . 7_575 ?
C21 Co1 C14 167.09(14) . . ?
C21 Co1 C14 167.09(14) 7_575 7_575 ?
C21 Co1 C21 81.3(2) . 7_575 ?
Co1 P1 Mg1 65.32(4) . 7_575 ?
Co1 P1 Mg1 65.32(4) . . ?
Mg1 P1 Mg1 0.00(5) . 7_575 ?
C14 P1 Co1 59.82(9) 7_575 . ?
C14 P1 Co1 59.82(9) . . ?
C14 P1 Mg1 107.87(9) . . ?
C14 P1 Mg1 107.87(9) . 7_575 ?
C14 P1 Mg1 107.87(9) 7_575 . ?
C14 P1 Mg1 107.87(9) 7_575 7_575 ?
C14 P1 C14 81.23(17) 7_575 . ?
C14 P2 Co1 60.28(9) 7_575 . ?
C14 P2 Co1 60.28(9) . . ?
C14 P2 C14 82.29(17) 7_575 . ?
Co1 Mg1 C21 43.97(7) . 7_575 ?
P1 Mg1 Co1 51.56(3) . . ?
P1 Mg1 C21 87.11(8) . 7_575 ?
Mg1 Mg1 Co1 0(10) 7_575 . ?
Mg1 Mg1 P1 0(10) 7_575 . ?
Mg1 Mg1 N1 0(10) 7_575 . ?
Mg1 Mg1 N1 0(10) 7_575 7_575 ?
Mg1 Mg1 C21 0(10) 7_575 7_575 ?
N1 Mg1 Co1 133.15(7) 7_575 . ?
N1 Mg1 Co1 133.15(7) . . ?
N1 Mg1 P1 119.41(8) 7_575 . ?
N1 Mg1 P1 119.41(8) . . ?
N1 Mg1 N1 92.89(14) . 7_575 ?
N1 Mg1 C21 96.08(10) . 7_575 ?
N1 Mg1 C21 142.51(12) 7_575 7_575 ?
Mg1 N1 Mg1 0.00(9) 7_575 . ?
C4 N1 Mg1 122.07(18) . 7_575 ?
C4 N1 Mg1 122.07(18) . . ?
C2 N1 Mg1 121.7(2) . . ?
C2 N1 Mg1 121.7(2) . 7_575 ?
C2 N1 C4 116.2(2) . . ?
C5 C4 N1 120.7(3) . . ?
C9 C4 N1 118.4(3) . . ?
C9 C4 C5 120.9(3) . . ?
P1 C14 Co1 72.00(10) . . ?
P2 C14 Co1 71.92(10) . . ?
P2 C14 P1 97.68(13) . . ?
C15 C14 Co1 136.05(19) . . ?
C15 C14 P1 131.1(2) . . ?
C15 C14 P2 126.4(2) . . ?
C14 C15 C17 106.8(2) . . ?
C16 C15 C14 115.4(2) . . ?
C16 C15 C17 107.4(2) . . ?
C18 C15 C14 109.5(2) . . ?
C18 C15 C16 108.9(2) . . ?
C18 C15 C17 108.6(2) . . ?
C4 C5 C10 122.4(3) . . ?
C6 C5 C4 118.0(3) . . ?
C6 C5 C10 119.6(3) . . ?
C15 C16 H16A 109.5 . . ?
C15 C16 H16B 109.5 . . ?
C15 C16 H16C 109.5 . . ?
H16A C16 H16B 109.5 . . ?
H16A C16 H16C 109.5 . . ?
H16B C16 H16C 109.5 . . ?
C4 C9 C12 122.7(3) . . ?
C8 C9 C4 118.6(3) . . ?
C8 C9 C12 118.6(3) . . ?
C2 C1 H1 115.1 7_575 . ?
C2 C1 H1 115.1 . . ?
C2 C1 C2 129.8(4) 7_575 . ?
N1 C2 C1 124.4(3) . . ?
N1 C2 C3 120.3(3) . . ?
C1 C2 C3 115.3(3) . . ?
C5 C10 H10A 108.4 . . ?
C5 C10 H10B 108.4 . . ?
C5 C10 C11 115.5(3) . . ?
H10A C10 H10B 107.5 . . ?
C11 C10 H10A 108.4 . . ?
C11 C10 H10B 108.4 . . ?
C15 C18 H18A 109.5 . . ?
C15 C18 H18B 109.5 . . ?
C15 C18 H18C 109.5 . . ?
H18A C18 H18B 109.5 . . ?
H18A C18 H18C 109.5 . . ?
H18B C18 H18C 109.5 . . ?
C15 C17 H17A 109.5 . . ?
C15 C17 H17B 109.5 . . ?
C15 C17 H17C 109.5 . . ?
H17A C17 H17B 109.5 . . ?
H17A C17 H17C 109.5 . . ?
H17B C17 H17C 109.5 . . ?
Co1 C20 H20 114.2 . . ?
C21 C20 Co1 71.7(2) . . ?
C21 C20 H20 114.2 . . ?
C21 C20 C19 123.7(4) . . ?
C19 C20 Co1 111.4(2) . . ?
C19 C20 H20 114.2 . . ?
C5 C6 H6 119.2 . . ?
C7 C6 C5 121.6(3) . . ?
C7 C6 H6 119.2 . . ?
C9 C8 H8 119.6 . . ?
C7 C8 C9 120.9(4) . . ?
C7 C8 H8 119.6 . . ?
C6 C7 C8 120.0(3) . . ?
C6 C7 H7 120.0 . . ?
C8 C7 H7 120.0 . . ?
C2 C3 H3A 109.5 . . ?
C2 C3 H3B 109.5 . . ?
C2 C3 H3C 109.5 . . ?
H3A C3 H3B 109.5 . . ?
H3A C3 H3C 109.5 . . ?
H3B C3 H3C 109.5 . . ?
C9 C12 H12A 108.4 . . ?
C9 C12 H12B 108.4 . . ?
H12A C12 H12B 107.4 . . ?
C13 C12 C9 115.7(4) . . ?
C13 C12 H12A 108.4 . . ?
C13 C12 H12B 108.4 . . ?
Co1 C21 H21 111(2) . . ?
C20 C21 Co1 68.07(18) . . ?
C20 C21 C22 120.9(4) . . ?
C20 C21 H21 117(2) . . ?
C22 C21 Co1 113.9(3) . . ?
C22 C21 H21 116(2) . . ?
C10 C11 H11A 109.5 . . ?
C10 C11 H11B 109.5 . . ?
C10 C11 H11C 109.5 . . ?
H11A C11 H11B 109.5 . . ?
H11A C11 H11C 109.5 . . ?
H11B C11 H11C 109.5 . . ?
C20 C19 H19A 108.4 . . ?
C20 C19 H19B 108.4 . . ?
C19 C19 C20 115.4(2) 7_575 . ?
C19 C19 H19A 108.4 7_575 . ?
C19 C19 H19B 108.4 7_575 . ?
H19A C19 H19B 107.5 . . ?
C21 C22 H22A 108.5 . . ?
C21 C22 H22B 108.5 . . ?
C22 C22 C21 115.3(2) 7_575 . ?
C22 C22 H22A 108.5 7_575 . ?
C22 C22 H22B 108.5 7_575 . ?
H22A C22 H22B 107.5 . . ?
C12 C13 H13A 109.5 . . ?
C12 C13 H13B 109.5 . . ?
C12 C13 H13C 109.5 . . ?
H13A C13 H13B 109.5 . . ?
H13A C13 H13C 109.5 . . ?
H13B C13 H13C 109.5 . . ?

loop_
_geom_bond_atom_site_label_1
_geom_bond_atom_site_label_2
_geom_bond_distance
_geom_bond_site_symmetry_2
_geom_bond_publ_flag
Co1 P1 2.3069(11) . ?
Co1 P2 2.2951(11) . ?
Co1 Mg1 2.6762(14) 7_575 ?
Co1 Mg1 2.6762(14) . ?
Co1 C14 2.097(3) 7_575 ?
Co1 C14 2.097(3) . ?
Co1 C20 2.025(3) . ?
Co1 C20 2.025(3) 7_575 ?
Co1 C21 2.073(3) 7_575 ?
Co1 C21 2.073(3) . ?
P1 Mg1 2.6272(16) 7_575 ?
P1 Mg1 2.6272(16) . ?
P1 C14 1.807(3) . ?
P1 C14 1.807(3) 7_575 ?
P2 C14 1.788(3) 7_575 ?
P2 C14 1.788(3) . ?
Mg1 Mg1 0.000(3) 7_575 ?
Mg1 N1 2.064(2) 7_575 ?
Mg1 N1 2.064(2) . ?
Mg1 C21 2.846(5) 7_575 ?
N1 C4 1.442(4) . ?
N1 C2 1.333(4) . ?
C4 C5 1.410(4) . ?
C4 C9 1.398(5) . ?
C14 C15 1.531(4) . ?
C15 C16 1.531(4) . ?
C15 C18 1.530(4) . ?
C15 C17 1.533(4) . ?
C5 C10 1.514(5) . ?
C5 C6 1.395(5) . ?
C16 H16A 0.9600 . ?
C16 H16B 0.9600 . ?
C16 H16C 0.9600 . ?
C9 C8 1.393(5) . ?
C9 C12 1.522(5) . ?
C1 H1 0.9300 . ?
C1 C2 1.400(4) . ?
C1 C2 1.400(4) 7_575 ?
C2 C3 1.521(4) . ?
C10 H10A 0.9700 . ?
C10 H10B 0.9700 . ?
C10 C11 1.524(5) . ?
C18 H18A 0.9600 . ?
C18 H18B 0.9600 . ?
C18 H18C 0.9600 . ?
C17 H17A 0.9600 . ?
C17 H17B 0.9600 . ?
C17 H17C 0.9600 . ?
C20 H20 0.9800 . ?
C20 C21 1.409(6) . ?
C20 C19 1.512(5) . ?
C6 H6 0.9300 . ?
C6 C7 1.368(6) . ?
C8 H8 0.9300 . ?
C8 C7 1.384(5) . ?
C7 H7 0.9300 . ?
C3 H3A 0.9600 . ?
C3 H3B 0.9600 . ?
C3 H3C 0.9600 . ?
C12 H12A 0.9700 . ?
C12 H12B 0.9700 . ?
C12 C13 1.474(6) . ?
C21 C22 1.522(5) . ?
C21 H21 0.98(4) . ?
C11 H11A 0.9600 . ?
C11 H11B 0.9600 . ?
C11 H11C 0.9600 . ?
C19 C19 1.414(9) 7_575 ?
C19 H19A 0.9700 . ?
C19 H19B 0.9700 . ?
C22 C22 1.400(8) 7_575 ?
C22 H22A 0.9700 . ?
C22 H22B 0.9700 . ?
C13 H13A 0.9600 . ?
C13 H13B 0.9600 . ?
C13 H13C 0.9600 . ?

loop_
_geom_torsion_atom_site_label_1
_geom_torsion_atom_site_label_2
_geom_torsion_atom_site_label_3
_geom_torsion_atom_site_label_4
_geom_torsion
_geom_torsion_site_symmetry_1
_geom_torsion_site_symmetry_2
_geom_torsion_site_symmetry_3
_geom_torsion_site_symmetry_4
_geom_torsion_publ_flag
Co1 P1 C14 P2 68.10(10) . . . . ?
Co1 P1 C14 C15 -136.1(3) . . . . ?
Co1 P2 C14 P1 -68.16(10) . . . . ?
Co1 P2 C14 C15 134.4(3) . . . . ?
Co1 C14 C15 C16 -28.9(4) . . . . ?
Co1 C14 C15 C18 94.4(3) . . . . ?
Co1 C14 C15 C17 -148.1(2) . . . . ?
Co1 C20 C21 C22 -105.6(3) . . . . ?
Co1 C20 C19 C19 10.7(3) . . . 7_575 ?
Co1 C21 C22 C22 -3.9(4) . . . 7_575 ?
P1 C14 C15 C16 79.4(3) . . . . ?
P1 C14 C15 C18 -157.3(2) . . . . ?
P1 C14 C15 C17 -39.9(3) . . . . ?
P2 C14 C15 C16 -131.0(2) . . . . ?
P2 C14 C15 C18 -7.6(3) . . . . ?
P2 C14 C15 C17 109.8(3) . . . . ?
Mg1 P1 C14 Co1 45.96(8) . . . . ?
Mg1 P1 C14 Co1 45.96(8) 7_575 . . . ?
Mg1 P1 C14 P2 114.06(10) . . . . ?
Mg1 P1 C14 P2 114.06(10) 7_575 . . . ?
Mg1 P1 C14 C15 -90.2(3) . . . . ?
Mg1 P1 C14 C15 -90.2(3) 7_575 . . . ?
Mg1 N1 C4 C5 -100.9(3) 7_575 . . . ?
Mg1 N1 C4 C5 -100.9(3) . . . . ?
Mg1 N1 C4 C9 78.8(3) 7_575 . . . ?
Mg1 N1 C4 C9 78.8(3) . . . . ?
Mg1 N1 C2 C1 -7.7(5) . . . . ?
Mg1 N1 C2 C1 -7.7(5) 7_575 . . . ?
Mg1 N1 C2 C3 175.6(3) . . . . ?
Mg1 N1 C2 C3 175.6(3) 7_575 . . . ?
N1 C4 C5 C10 -1.7(4) . . . . ?
N1 C4 C5 C6 -179.3(3) . . . . ?
N1 C4 C9 C8 179.4(3) . . . . ?
N1 C4 C9 C12 1.3(4) . . . . ?
C4 N1 C2 C1 170.7(4) . . . . ?
C4 N1 C2 C3 -6.0(5) . . . . ?
C4 C5 C10 C11 139.0(3) . . . . ?
C4 C5 C6 C7 -0.2(5) . . . . ?
C4 C9 C8 C7 0.0(5) . . . . ?
C4 C9 C12 C13 89.8(5) . . . . ?
C14 P1 C14 Co1 -60.09(11) 7_575 . . . ?
C14 P1 C14 P2 8.01(18) 7_575 . . . ?
C14 P1 C14 C15 163.77(19) 7_575 . . . ?
C14 P2 C14 Co1 60.09(11) 7_575 . . . ?
C14 P2 C14 P1 -8.08(18) 7_575 . . . ?
C14 P2 C14 C15 -165.47(18) 7_575 . . . ?
C5 C4 C9 C8 -0.9(4) . . . . ?
C5 C4 C9 C12 -179.0(3) . . . . ?
C5 C6 C7 C8 -0.7(5) . . . . ?
C9 C4 C5 C10 178.6(3) . . . . ?
C9 C4 C5 C6 1.0(4) . . . . ?
C9 C8 C7 C6 0.8(5) . . . . ?
C2 N1 C4 C5 80.7(4) . . . . ?
C2 N1 C4 C9 -99.6(3) . . . . ?
C2 C1 C2 N1 -13.9(9) 7_575 . . . ?
C2 C1 C2 C3 163.0(4) 7_575 . . . ?
C10 C5 C6 C7 -177.9(3) . . . . ?
C20 C21 C22 C22 73.9(4) . . . 7_575 ?
C6 C5 C10 C11 -43.4(4) . . . . ?
C8 C9 C12 C13 -88.3(5) . . . . ?
C12 C9 C8 C7 178.1(3) . . . . ?
C21 C20 C19 C19 -71.1(4) . . . 7_575 ?
C19 C20 C21 Co1 104.0(3) . . . . ?
C19 C20 C21 C22 -1.6(5) . . . . ?

loop_
_exptl_oxdiff_crystal_face_indexfrac_h
_exptl_oxdiff_crystal_face_indexfrac_k
_exptl_oxdiff_crystal_face_indexfrac_l
_exptl_oxdiff_crystal_face_x
_exptl_oxdiff_crystal_face_y
_exptl_oxdiff_crystal_face_z
-0.9993 3.0018 -7.0016 -0.3630 -0.0478 -0.8856
-3.0001 -9.0024 5.0048 0.8509 0.1370 0.4815
5.9992 8.0007 3.9960 -0.6402 -0.1074 0.7250
4.9993 11.0020 -2.0062 -0.9670 -0.1795 -0.0357
-2.9994 -10.0021 5.0061 0.9064 0.1876 0.4754
9.0159 -6.9889 -0.9780 -0.1590 0.9707 0.0975
-9.0154 6.9895 -0.0215 0.1228 -0.9464 -0.2224
-6.0146 6.9896 4.9801 0.1333 -0.8704 0.4905
2.0097 -4.9928 -6.9872 -0.0894 0.5546 -0.8460
-0.0079 12.9968 -2.0157 -0.7939 -0.6096 -0.1707
